data_1547746
loop_
_publ_author_name
'Kai-Jen Chen'
'Ya-Ching Tsai'
'Yuji Suzaki'
'Kohtaro Osakada'
'Atsushi Miura'
'Masaki Horie'

_publ_section_title
;
 Rapid and reversible photoinduced switching of a rotaxane crystal
;
_journal_name_full 'Nature Communications'
_journal_page_first 13321
_journal_paper_doi 10.1038/ncomms13321
_journal_volume 7
_journal_year 2016
_chemical_formula_sum 'C43 H54 F6 Fe N O8 P'
_chemical_formula_weight 913.69
_space_group_crystal_system triclinic
_space_group_IT_number 2
_space_group_name_Hall '-P 1'
_space_group_name_H-M_alt 'P -1'
_symmetry_space_group_name_Hall '-P 1'
_symmetry_space_group_name_H-M 'P -1'
_atom_sites_solution_hydrogens geom
_cell_angle_alpha 87.281(2)
_cell_angle_beta 79.707(2)
_cell_angle_gamma 88.818(2)
_cell_formula_units_Z 2
_cell_length_a 10.3430(6)
_cell_length_b 11.1816(8)
_cell_length_c 19.4313(13)
_cell_measurement_reflns_used 2813
_cell_measurement_temperature 296(2)
_cell_measurement_theta_max 25
_cell_measurement_theta_min 2.5
_cell_volume 2208.4(3)
_computing_cell_refinement 'SAINT V8.34A (Bruker AXS Inc., 2013)'
_computing_data_collection 'APEX2 (Bruker AXS, 2010)'
_computing_data_reduction 'SAINT V8.34A (Bruker AXS Inc., 2013)'
_computing_molecular_graphics 'SHELXTL (Sheldrick, 2008)'
_computing_publication_material SHELXTL
_computing_structure_refinement 'SHELXL-2014/6 (Sheldrick, 2014)'
_diffrn_ambient_temperature 296(2)
_diffrn_detector_area_resol_mean 8.3333
_diffrn_measured_fraction_theta_full 0.988
_diffrn_measured_fraction_theta_max 0.978
_diffrn_measurement_device_type 'Bruker APEX-II CCD'
_diffrn_measurement_method '\f and \w scans'
_diffrn_radiation_type MoK\a
_diffrn_radiation_wavelength 0.71073
_diffrn_reflns_av_R_equivalents 0.0640
_diffrn_reflns_av_unetI/netI 0.0772
_diffrn_reflns_Laue_measured_fraction_full 0.988
_diffrn_reflns_Laue_measured_fraction_max 0.978
_diffrn_reflns_limit_h_max 12
_diffrn_reflns_limit_h_min -11
_diffrn_reflns_limit_k_max 13
_diffrn_reflns_limit_k_min -13
_diffrn_reflns_limit_l_max 24
_diffrn_reflns_limit_l_min -24
_diffrn_reflns_number 33186
_diffrn_reflns_point_group_measured_fraction_full 0.988
_diffrn_reflns_point_group_measured_fraction_max 0.978
_diffrn_reflns_theta_full 25.242
_diffrn_reflns_theta_max 26.411
_diffrn_reflns_theta_min 1.066
_exptl_absorpt_coefficient_mu 0.454
_exptl_absorpt_correction_T_max 0.9486
_exptl_absorpt_correction_T_min 0.8497
_exptl_absorpt_correction_type multi-scan
_exptl_absorpt_process_details 'SADABS V2014/4 (Bruker AXS Inc.)'
_exptl_crystal_colour yellow
_exptl_crystal_density_diffrn 1.374
_exptl_crystal_density_method 'not measured'
_exptl_crystal_description tabullar
_exptl_crystal_F_000 956
_exptl_crystal_size_max 0.35
_exptl_crystal_size_mid 0.30
_exptl_crystal_size_min 0.10
_refine_diff_density_max 0.643
_refine_diff_density_min -0.612
_refine_diff_density_rms 0.110
_refine_ls_extinction_coef .
_refine_ls_extinction_method none
_refine_ls_goodness_of_fit_ref 0.994
_refine_ls_hydrogen_treatment constr
_refine_ls_matrix_type full
_refine_ls_number_parameters 542
_refine_ls_number_reflns 8858
_refine_ls_number_restraints 0
_refine_ls_restrained_S_all 0.994
_refine_ls_R_factor_all 0.1274
_refine_ls_R_factor_gt 0.0625
_refine_ls_shift/su_max 0.001
_refine_ls_shift/su_mean 0.000
_refine_ls_structure_factor_coef Fsqd
_refine_ls_weighting_details 'w=1/[\s^2^(Fo^2^)+(0.1233P)^2^] where P=(Fo^2^+2Fc^2^)/3'
_refine_ls_weighting_scheme calc
_refine_ls_wR_factor_gt 0.1724
_refine_ls_wR_factor_ref 0.2240
_reflns_Friedel_coverage 0.000
_reflns_Friedel_fraction_full .
_reflns_Friedel_fraction_max .
_reflns_number_gt 4738
_reflns_number_total 8858
_reflns_threshold_expression 'I > 2\s(I)'
_cod_data_source_file rotaxane12mW.cif
_cod_data_source_block 140639_160_0m
_cod_database_code 1547746
_shelx_space_group_comment
;
The symmetry employed for this shelxl refinement is uniquely defined
by the following loop, which should always be used as a source of
symmetry information in preference to the above space-group names.
They are only intended as comments.
;
_shelxl_version_number 2014/6

loop_
_space_group_symop_operation_xyz
'x, y, z'
'-x, -y, -z'

loop_
_atom_site_label
_atom_site_type_symbol
_atom_site_fract_x
_atom_site_fract_y
_atom_site_fract_z
_atom_site_U_iso_or_equiv
_atom_site_adp_type
_atom_site_occupancy
_atom_site_site_symmetry_order
_atom_site_calc_flag
_atom_site_refinement_flags_posn
_atom_site_refinement_flags_adp
_atom_site_refinement_flags_occupancy
_atom_site_disorder_assembly
_atom_site_disorder_group
Fe1 Fe 0.31815(6) 0.36573(5) 0.43090(3) 0.0551(2) Uani 1 1 d . . . . .
N1 N 0.4077(3) 0.2649(3) 0.21266(14) 0.0481(8) Uani 1 1 d . . . . .
H1A H 0.3225 0.2604 0.2112 0.058 Uiso 1 1 calc R U . . .
H1B H 0.4367 0.3345 0.1921 0.058 Uiso 1 1 calc R U . . .
C1 C 0.4267(4) 0.2602(3) 0.28752(17) 0.0481(9) Uani 1 1 d . . . . .
H1C H 0.3849 0.1890 0.3113 0.058 Uiso 1 1 calc R U . . .
H1D H 0.5199 0.2537 0.2888 0.058 Uiso 1 1 calc R U . . .
C2 C 0.4799(4) 0.1645(3) 0.17366(19) 0.0548(10) Uani 1 1 d . . . . .
H2A H 0.4620 0.0902 0.2013 0.066 Uiso 1 1 calc R U . . .
H2B H 0.5736 0.1785 0.1672 0.066 Uiso 1 1 calc R U . . .
C3 C 0.4413(4) 0.1518(3) 0.10346(19) 0.0492(10) Uani 1 1 d . . . . .
C4 C 0.3651(4) 0.0579(4) 0.0922(2) 0.0588(11) Uani 1 1 d . . . . .
H4 H 0.3369 0.0018 0.1283 0.071 Uiso 1 1 calc R U . . .
C5 C 0.3304(4) 0.0465(4) 0.0275(2) 0.0674(12) Uani 1 1 d . . . . .
H5 H 0.2802 -0.0184 0.0204 0.081 Uiso 1 1 calc R U . . .
C6 C 0.3684(5) 0.1291(5) -0.0266(2) 0.0672(13) Uani 1 1 d . . . . .
C7 C 0.4442(5) 0.2223(4) -0.0153(2) 0.0718(13) Uani 1 1 d . . . . .
H7 H 0.4721 0.2786 -0.0514 0.086 Uiso 1 1 calc R U . . .
C8 C 0.4798(5) 0.2339(4) 0.0492(2) 0.0651(12) Uani 1 1 d . . . . .
H8 H 0.5308 0.2984 0.0560 0.078 Uiso 1 1 calc R U . . .
C9 C 0.3287(5) 0.1155(5) -0.0972(2) 0.0952(17) Uani 1 1 d . . . . .
H9A H 0.2631 0.1748 -0.1038 0.143 Uiso 1 1 calc R U . . .
H9B H 0.2937 0.0371 -0.0989 0.143 Uiso 1 1 calc R U . . .
H9C H 0.4042 0.1260 -0.1335 0.143 Uiso 1 1 calc R U . . .
C10 C 0.3714(4) 0.3672(3) 0.32570(17) 0.0459(9) Uani 1 1 d . . . . .
C11 C 0.2375(4) 0.4006(4) 0.34416(19) 0.0565(10) Uani 1 1 d . . . . .
H11 H 0.1670 0.3610 0.3323 0.068 Uiso 1 1 calc R U . . .
C12 C 0.2288(5) 0.5036(4) 0.3834(2) 0.0671(12) Uani 1 1 d . . . . .
H12 H 0.1519 0.5439 0.4020 0.081 Uiso 1 1 calc R U . . .
C13 C 0.3548(5) 0.5343(4) 0.3894(2) 0.0729(13) Uani 1 1 d . . . . .
H13 H 0.3766 0.5990 0.4133 0.087 Uiso 1 1 calc R U . . .
C14 C 0.4456(4) 0.4520(4) 0.35373(19) 0.0566(11) Uani 1 1 d . . . . .
H14 H 0.5365 0.4533 0.3494 0.068 Uiso 1 1 calc R U . . .
C15 C 0.3622(6) 0.1986(5) 0.4649(2) 0.0844(16) Uani 1 1 d . . . . .
H15 H 0.4003 0.1380 0.4365 0.101 Uiso 1 1 calc R U . . .
C16 C 0.2263(6) 0.2212(5) 0.4851(3) 0.0892(16) Uani 1 1 d . . . . .
H16 H 0.1590 0.1780 0.4725 0.107 Uiso 1 1 calc R U . . .
C17 C 0.2106(6) 0.3190(6) 0.5272(2) 0.0889(17) Uani 1 1 d . . . . .
H17 H 0.1309 0.3528 0.5477 0.107 Uiso 1 1 calc R U . . .
C18 C 0.3353(6) 0.3581(5) 0.5336(2) 0.0887(17) Uani 1 1 d . . . . .
H18 H 0.3531 0.4225 0.5588 0.106 Uiso 1 1 calc R U . . .
C19 C 0.4292(6) 0.2829(6) 0.4951(2) 0.0904(17) Uani 1 1 d . . . . .
H19 H 0.5199 0.2886 0.4905 0.109 Uiso 1 1 calc R U . . .
O1 O 0.1082(3) 0.1812(2) 0.20267(16) 0.0628(8) Uani 1 1 d . . . . .
O2 O 0.2255(3) 0.0395(3) 0.3073(2) 0.0890(11) Uani 1 1 d . . . . .
O4 O 0.6858(3) 0.0905(3) 0.34555(18) 0.0764(9) Uani 1 1 d . . . . .
O5 O 0.7645(3) 0.2880(2) 0.28025(15) 0.0624(8) Uani 1 1 d . . . . .
O6 O 0.6455(3) 0.4210(2) 0.17422(15) 0.0635(8) Uani 1 1 d . . . . .
O7 O 0.4166(3) 0.5186(2) 0.14563(15) 0.0615(8) Uani 1 1 d . . . . .
O8 O 0.1902(3) 0.3776(3) 0.13604(15) 0.0643(8) Uani 1 1 d . . . . .
C20 C 0.0879(5) 0.3328(6) 0.0359(3) 0.0860(15) Uani 1 1 d . . . . .
H20 H 0.1172 0.4031 0.0111 0.103 Uiso 1 1 calc R U . . .
C21 C 0.0118(6) 0.2509(7) 0.0075(3) 0.104(2) Uani 1 1 d . . . . .
H21 H -0.0102 0.2677 -0.0363 0.125 Uiso 1 1 calc R U . . .
C22 C -0.0287(6) 0.1496(7) 0.0432(4) 0.105(2) Uani 1 1 d . . . . .
H22 H -0.0776 0.0963 0.0233 0.126 Uiso 1 1 calc R U . . .
C23 C -0.0007(5) 0.1220(5) 0.1076(3) 0.0842(15) Uani 1 1 d . . . . .
H23 H -0.0308 0.0509 0.1313 0.101 Uiso 1 1 calc R U . . .
C24 C 0.0728(4) 0.1999(4) 0.1384(2) 0.0627(11) Uani 1 1 d . . . . .
C25 C 0.0474(4) 0.0801(4) 0.2452(3) 0.0693(13) Uani 1 1 d . . . . .
H25A H 0.0723 0.0061 0.2218 0.083 Uiso 1 1 calc R U . . .
H25B H -0.0475 0.0884 0.2522 0.083 Uiso 1 1 calc R U . . .
C26 C 0.0923(4) 0.0771(4) 0.3134(3) 0.0735(13) Uani 1 1 d . . . . .
H26A H 0.0822 0.1563 0.3322 0.088 Uiso 1 1 calc R U . . .
H26B H 0.0376 0.0228 0.3461 0.088 Uiso 1 1 calc R U . . .
C31 C 0.7515(4) 0.1646(4) 0.3817(2) 0.0630(12) Uani 1 1 d . . . . .
C32 C 0.7783(5) 0.1417(5) 0.4490(3) 0.0857(16) Uani 1 1 d . . . . .
H32 H 0.7503 0.0709 0.4738 0.103 Uiso 1 1 calc R U . . .
C33 C 0.8463(6) 0.2242(6) 0.4785(3) 0.0948(18) Uani 1 1 d . . . . .
H33 H 0.8661 0.2078 0.5229 0.114 Uiso 1 1 calc R U . . .
C34 C 0.8846(5) 0.3286(6) 0.4440(3) 0.0886(16) Uani 1 1 d . . . . .
H34 H 0.9291 0.3839 0.4651 0.106 Uiso 1 1 calc R U . . .
C35 C 0.8584(4) 0.3539(4) 0.3780(2) 0.0687(12) Uani 1 1 d . . . . .
H35 H 0.8849 0.4263 0.3547 0.082 Uiso 1 1 calc R U . . .
C36 C 0.7932(4) 0.2727(4) 0.3462(2) 0.0572(11) Uani 1 1 d . . . . .
C37 C 0.8257(4) 0.3853(4) 0.2369(2) 0.0600(11) Uani 1 1 d . . . . .
H37A H 0.9206 0.3763 0.2299 0.072 Uiso 1 1 calc R U . . .
H37B H 0.8013 0.4607 0.2587 0.072 Uiso 1 1 calc R U . . .
C38 C 0.7790(4) 0.3826(4) 0.1687(2) 0.0647(12) Uani 1 1 d . . . . .
H38A H 0.8339 0.4341 0.1343 0.078 Uiso 1 1 calc R U . . .
H38B H 0.7879 0.3017 0.1523 0.078 Uiso 1 1 calc R U . . .
C39 C 0.6333(4) 0.5465(4) 0.1620(3) 0.0687(13) Uani 1 1 d . . . . .
H39A H 0.6618 0.5673 0.1127 0.082 Uiso 1 1 calc R U . . .
H39B H 0.6883 0.5881 0.1884 0.082 Uiso 1 1 calc R U . . .
C40 C 0.4937(4) 0.5833(4) 0.1840(2) 0.0632(11) Uani 1 1 d . . . . .
H40A H 0.4660 0.5660 0.2338 0.076 Uiso 1 1 calc R U . . .
H40B H 0.4833 0.6686 0.1747 0.076 Uiso 1 1 calc R U . . .
C41 C 0.2857(4) 0.5621(4) 0.1535(3) 0.0723(13) Uani 1 1 d . . . . .
H41A H 0.2850 0.6472 0.1413 0.087 Uiso 1 1 calc R U . . .
H41B H 0.2421 0.5500 0.2018 0.087 Uiso 1 1 calc R U . . .
C42 C 0.2158(4) 0.4965(4) 0.1068(3) 0.0757(14) Uani 1 1 d . . . . .
H42A H 0.1337 0.5373 0.1026 0.091 Uiso 1 1 calc R U . . .
H42B H 0.2693 0.4935 0.0605 0.091 Uiso 1 1 calc R U . . .
C43 C 0.1184(4) 0.3054(5) 0.1026(2) 0.0674(13) Uani 1 1 d . . . . .
P1 P 0.94627(11) 0.72777(11) 0.24578(7) 0.0653(4) Uani 1 1 d . . . . .
F1 F 0.8064(3) 0.6802(3) 0.28220(17) 0.1042(10) Uani 1 1 d . . . . .
F2 F 1.0864(3) 0.7742(3) 0.20997(19) 0.1118(11) Uani 1 1 d . . . . .
F3 F 0.8808(4) 0.8346(3) 0.2093(2) 0.1401(14) Uani 1 1 d . . . . .
F4 F 0.9462(3) 0.8107(3) 0.30852(18) 0.1273(13) Uani 1 1 d . . . . .
F5 F 1.0099(4) 0.6213(3) 0.2825(2) 0.1445(15) Uani 1 1 d . . . . .
F6 F 0.9423(4) 0.6468(3) 0.18223(17) 0.1297(14) Uani 1 1 d . . . . .
C27 C 0.2463(5) -0.0792(5) 0.3239(3) 0.0885(16) Uani 1 1 d . . . . .
H27A H 0.2095 -0.1266 0.2917 0.106 Uiso 1 1 calc R U . . .
H27B H 0.1974 -0.0975 0.3705 0.106 Uiso 1 1 calc R U . . .
O3 O 0.4679(4) -0.0512(3) 0.3267(4) 0.166(3) Uani 1 1 d . . . . .
C28 C 0.3768(6) -0.1165(5) 0.3224(4) 0.106(2) Uani 1 1 d . . . . .
H28A H 0.3745 -0.1772 0.3599 0.128 Uiso 1 1 calc R U . . .
H28B H 0.4027 -0.1574 0.2790 0.128 Uiso 1 1 calc R U . . .
C29 C 0.5977(5) -0.0938(5) 0.3239(4) 0.102(2) Uani 1 1 d . . . . .
H29A H 0.6468 -0.0818 0.2767 0.123 Uiso 1 1 calc R U . . .
H29B H 0.5972 -0.1789 0.3362 0.123 Uiso 1 1 calc R U . . .
C30 C 0.6606(5) -0.0298(4) 0.3727(3) 0.0854(17) Uani 1 1 d . . . . .
H30A H 0.6036 -0.0292 0.4181 0.102 Uiso 1 1 calc R U . . .
H30B H 0.7424 -0.0697 0.3784 0.102 Uiso 1 1 calc R U . . .

loop_
_atom_site_aniso_label
_atom_site_aniso_U_11
_atom_site_aniso_U_22
_atom_site_aniso_U_33
_atom_site_aniso_U_23
_atom_site_aniso_U_13
_atom_site_aniso_U_12
Fe1 0.0655(4) 0.0625(4) 0.0378(3) -0.0052(3) -0.0109(3) 0.0069(3)
N1 0.058(2) 0.0495(19) 0.0384(16) -0.0059(14) -0.0108(14) 0.0017(15)
C1 0.058(2) 0.051(2) 0.0372(19) 0.0003(17) -0.0151(17) -0.0032(18)
C2 0.067(3) 0.053(2) 0.046(2) -0.0087(18) -0.0145(19) 0.013(2)
C3 0.057(2) 0.048(2) 0.043(2) -0.0111(18) -0.0074(18) 0.0099(19)
C4 0.065(3) 0.059(3) 0.051(2) -0.005(2) -0.007(2) -0.003(2)
C5 0.060(3) 0.071(3) 0.075(3) -0.019(3) -0.017(2) -0.001(2)
C6 0.075(3) 0.082(3) 0.048(2) -0.016(2) -0.020(2) 0.024(3)
C7 0.100(4) 0.069(3) 0.047(2) 0.003(2) -0.015(2) -0.004(3)
C8 0.088(3) 0.058(3) 0.051(2) -0.002(2) -0.014(2) -0.008(2)
C9 0.115(4) 0.112(5) 0.069(3) -0.025(3) -0.044(3) 0.026(3)
C10 0.056(2) 0.045(2) 0.0367(19) -0.0017(16) -0.0106(17) 0.0024(18)
C11 0.058(3) 0.066(3) 0.047(2) 0.000(2) -0.0155(19) 0.000(2)
C12 0.084(3) 0.064(3) 0.055(3) -0.009(2) -0.018(2) 0.023(3)
C13 0.114(4) 0.052(3) 0.059(3) -0.011(2) -0.031(3) -0.004(3)
C14 0.068(3) 0.057(3) 0.047(2) -0.0056(19) -0.013(2) -0.016(2)
C15 0.128(5) 0.072(3) 0.049(3) 0.009(2) -0.011(3) 0.025(3)
C16 0.104(5) 0.102(4) 0.059(3) 0.018(3) -0.010(3) -0.011(4)
C17 0.088(4) 0.121(5) 0.050(3) 0.007(3) 0.005(3) 0.019(3)
C18 0.120(5) 0.112(4) 0.038(2) -0.011(3) -0.027(3) 0.016(4)
C19 0.095(4) 0.125(5) 0.053(3) 0.005(3) -0.026(3) 0.029(4)
O1 0.0571(18) 0.0563(18) 0.078(2) -0.0046(15) -0.0186(15) -0.0064(14)
O2 0.062(2) 0.064(2) 0.140(3) 0.028(2) -0.022(2) -0.0094(17)
O4 0.068(2) 0.065(2) 0.096(2) 0.0317(18) -0.0231(18) -0.0092(16)
O5 0.0610(18) 0.0560(18) 0.0722(19) 0.0173(15) -0.0213(15) -0.0099(14)
O6 0.0531(18) 0.0579(19) 0.081(2) 0.0175(15) -0.0206(15) -0.0063(14)
O7 0.0493(17) 0.0579(18) 0.0769(19) -0.0064(15) -0.0104(14) 0.0084(14)
O8 0.0563(18) 0.064(2) 0.0730(19) 0.0089(16) -0.0150(15) -0.0028(14)
C20 0.068(3) 0.118(5) 0.072(3) 0.001(3) -0.015(3) 0.014(3)
C21 0.083(4) 0.157(6) 0.085(4) -0.036(4) -0.042(3) 0.026(4)
C22 0.087(4) 0.115(6) 0.124(6) -0.037(4) -0.040(4) 0.001(4)
C23 0.073(3) 0.084(4) 0.103(4) -0.022(3) -0.032(3) 0.006(3)
C24 0.051(3) 0.068(3) 0.071(3) -0.011(2) -0.014(2) 0.007(2)
C25 0.053(3) 0.056(3) 0.096(4) -0.002(3) -0.008(2) -0.009(2)
C26 0.061(3) 0.067(3) 0.089(4) 0.007(3) -0.008(3) -0.009(2)
C31 0.044(2) 0.073(3) 0.069(3) 0.012(2) -0.007(2) 0.006(2)
C32 0.075(3) 0.109(4) 0.065(3) 0.034(3) 0.000(3) -0.001(3)
C33 0.094(4) 0.135(6) 0.056(3) 0.008(3) -0.017(3) 0.000(4)
C34 0.092(4) 0.109(5) 0.066(3) -0.005(3) -0.016(3) -0.006(3)
C35 0.072(3) 0.071(3) 0.065(3) -0.005(2) -0.016(2) 0.001(2)
C36 0.047(2) 0.066(3) 0.055(2) 0.007(2) -0.0038(19) 0.010(2)
C37 0.047(2) 0.060(3) 0.071(3) 0.010(2) -0.009(2) -0.006(2)
C38 0.053(3) 0.072(3) 0.068(3) 0.010(2) -0.010(2) 0.000(2)
C39 0.068(3) 0.051(3) 0.093(3) 0.024(2) -0.034(3) -0.016(2)
C40 0.085(3) 0.046(2) 0.060(3) 0.003(2) -0.018(2) -0.003(2)
C41 0.057(3) 0.051(3) 0.105(4) 0.009(3) -0.007(3) 0.006(2)
C42 0.054(3) 0.070(3) 0.101(4) 0.023(3) -0.016(3) 0.008(2)
C43 0.048(3) 0.089(4) 0.067(3) -0.016(3) -0.014(2) 0.011(2)
P1 0.0601(8) 0.0566(7) 0.0796(8) -0.0104(6) -0.0115(6) -0.0043(6)
F1 0.0769(19) 0.096(2) 0.132(3) -0.0305(19) 0.0139(18) -0.0270(16)
F2 0.0744(19) 0.090(2) 0.160(3) -0.031(2) 0.0185(19) -0.0213(16)
F3 0.123(3) 0.114(3) 0.182(4) 0.038(3) -0.039(3) 0.016(2)
F4 0.113(3) 0.139(3) 0.129(3) -0.068(2) 0.001(2) -0.044(2)
F5 0.124(3) 0.121(3) 0.186(4) 0.052(3) -0.039(3) 0.019(2)
F6 0.144(3) 0.133(3) 0.106(2) -0.050(2) 0.013(2) -0.058(2)
C27 0.079(4) 0.066(3) 0.127(5) 0.024(3) -0.044(3) -0.022(3)
O3 0.075(3) 0.053(2) 0.385(8) 0.030(3) -0.089(4) -0.004(2)
C28 0.092(4) 0.054(3) 0.180(7) 0.020(4) -0.049(4) -0.010(3)
C29 0.067(4) 0.052(3) 0.190(7) 0.022(4) -0.035(4) 0.003(3)
C30 0.062(3) 0.063(3) 0.123(4) 0.041(3) -0.006(3) 0.005(3)

loop_
_atom_type_symbol
_atom_type_description
_atom_type_scat_dispersion_real
_atom_type_scat_dispersion_imag
_atom_type_scat_source
C C 0.0033 0.0016 'International Tables Vol C Tables 4.2.6.8 and 6.1.1.4'
H H 0.0000 0.0000 'International Tables Vol C Tables 4.2.6.8 and 6.1.1.4'
N N 0.0061 0.0033 'International Tables Vol C Tables 4.2.6.8 and 6.1.1.4'
O O 0.0106 0.0060 'International Tables Vol C Tables 4.2.6.8 and 6.1.1.4'
F F 0.0171 0.0103 'International Tables Vol C Tables 4.2.6.8 and 6.1.1.4'
P P 0.1023 0.0942 'International Tables Vol C Tables 4.2.6.8 and 6.1.1.4'
Fe Fe 0.3463 0.8444 'International Tables Vol C Tables 4.2.6.8 and 6.1.1.4'

loop_
_geom_angle_atom_site_label_1
_geom_angle_atom_site_label_2
_geom_angle_atom_site_label_3
_geom_angle
_geom_angle_site_symmetry_1
_geom_angle_site_symmetry_3
C10 Fe1 C19 121.73(19) . .
C10 Fe1 C15 105.21(17) . .
C19 Fe1 C15 40.3(2) . .
C10 Fe1 C11 40.90(15) . .
C19 Fe1 C11 159.0(2) . .
C15 Fe1 C11 123.4(2) . .
C10 Fe1 C13 68.44(16) . .
C19 Fe1 C13 122.6(2) . .
C15 Fe1 C13 156.6(2) . .
C11 Fe1 C13 67.33(18) . .
C10 Fe1 C14 41.02(15) . .
C19 Fe1 C14 106.2(2) . .
C15 Fe1 C14 119.8(2) . .
C11 Fe1 C14 68.35(16) . .
C13 Fe1 C14 40.76(18) . .
C10 Fe1 C18 159.4(2) . .
C19 Fe1 C18 40.6(2) . .
C15 Fe1 C18 67.8(2) . .
C11 Fe1 C18 159.0(2) . .
C13 Fe1 C18 109.9(2) . .
C14 Fe1 C18 124.2(2) . .
C10 Fe1 C16 120.9(2) . .
C19 Fe1 C16 67.8(2) . .
C15 Fe1 C16 40.6(2) . .
C11 Fe1 C16 108.5(2) . .
C13 Fe1 C16 161.9(2) . .
C14 Fe1 C16 156.0(2) . .
C18 Fe1 C16 67.2(2) . .
C10 Fe1 C12 68.47(16) . .
C19 Fe1 C12 158.4(2) . .
C15 Fe1 C12 161.0(2) . .
C11 Fe1 C12 40.26(16) . .
C13 Fe1 C12 39.61(18) . .
C14 Fe1 C12 68.04(18) . .
C18 Fe1 C12 124.2(2) . .
C16 Fe1 C12 126.0(2) . .
C10 Fe1 C17 157.1(2) . .
C19 Fe1 C17 67.7(2) . .
C15 Fe1 C17 67.6(2) . .
C11 Fe1 C17 123.6(2) . .
C13 Fe1 C17 126.7(2) . .
C14 Fe1 C17 161.6(2) . .
C18 Fe1 C17 40.1(2) . .
C16 Fe1 C17 39.6(2) . .
C12 Fe1 C17 110.9(2) . .
C2 N1 C1 111.2(3) . .
C2 N1 H1A 109.4 . .
C1 N1 H1A 109.4 . .
C2 N1 H1B 109.4 . .
C1 N1 H1B 109.4 . .
H1A N1 H1B 108.0 . .
C10 C1 N1 112.9(3) . .
C10 C1 H1C 109.0 . .
N1 C1 H1C 109.0 . .
C10 C1 H1D 109.0 . .
N1 C1 H1D 109.0 . .
H1C C1 H1D 107.8 . .
N1 C2 C3 112.3(3) . .
N1 C2 H2A 109.1 . .
C3 C2 H2A 109.1 . .
N1 C2 H2B 109.1 . .
C3 C2 H2B 109.1 . .
H2A C2 H2B 107.9 . .
C8 C3 C4 118.3(4) . .
C8 C3 C2 121.1(4) . .
C4 C3 C2 120.6(4) . .
C3 C4 C5 120.3(4) . .
C3 C4 H4 119.8 . .
C5 C4 H4 119.8 . .
C6 C5 C4 121.3(4) . .
C6 C5 H5 119.3 . .
C4 C5 H5 119.3 . .
C7 C6 C5 118.2(4) . .
C7 C6 C9 121.2(5) . .
C5 C6 C9 120.6(5) . .
C6 C7 C8 120.7(4) . .
C6 C7 H7 119.6 . .
C8 C7 H7 119.6 . .
C3 C8 C7 121.1(4) . .
C3 C8 H8 119.4 . .
C7 C8 H8 119.4 . .
C6 C9 H9A 109.5 . .
C6 C9 H9B 109.5 . .
H9A C9 H9B 109.5 . .
C6 C9 H9C 109.5 . .
H9A C9 H9C 109.5 . .
H9B C9 H9C 109.5 . .
C11 C10 C14 107.2(3) . .
C11 C10 C1 127.5(4) . .
C14 C10 C1 125.3(4) . .
C11 C10 Fe1 69.9(2) . .
C14 C10 Fe1 69.9(2) . .
C1 C10 Fe1 122.9(3) . .
C12 C11 C10 108.6(4) . .
C12 C11 Fe1 70.6(2) . .
C10 C11 Fe1 69.2(2) . .
C12 C11 H11 125.7 . .
C10 C11 H11 125.7 . .
Fe1 C11 H11 126.1 . .
C13 C12 C11 107.8(4) . .
C13 C12 Fe1 69.5(3) . .
C11 C12 Fe1 69.1(2) . .
C13 C12 H12 126.1 . .
C11 C12 H12 126.1 . .
Fe1 C12 H12 126.8 . .
C12 C13 C14 109.4(4) . .
C12 C13 Fe1 70.9(3) . .
C14 C13 Fe1 69.6(2) . .
C12 C13 H13 125.3 . .
C14 C13 H13 125.3 . .
Fe1 C13 H13 125.8 . .
C13 C14 C10 107.0(4) . .
C13 C14 Fe1 69.6(3) . .
C10 C14 Fe1 69.0(2) . .
C13 C14 H14 126.5 . .
C10 C14 H14 126.5 . .
Fe1 C14 H14 126.4 . .
C19 C15 C16 107.9(5) . .
C19 C15 Fe1 69.8(3) . .
C16 C15 Fe1 70.4(3) . .
C19 C15 H15 126.1 . .
C16 C15 H15 126.1 . .
Fe1 C15 H15 125.3 . .
C17 C16 C15 108.1(5) . .
C17 C16 Fe1 70.5(3) . .
C15 C16 Fe1 69.0(3) . .
C17 C16 H16 126.0 . .
C15 C16 H16 126.0 . .
Fe1 C16 H16 126.1 . .
C16 C17 C18 108.2(5) . .
C16 C17 Fe1 69.9(3) . .
C18 C17 Fe1 69.3(3) . .
C16 C17 H17 125.9 . .
C18 C17 H17 125.9 . .
Fe1 C17 H17 126.5 . .
C17 C18 C19 108.0(5) . .
C17 C18 Fe1 70.7(3) . .
C19 C18 Fe1 69.4(3) . .
C17 C18 H18 126.0 . .
C19 C18 H18 126.0 . .
Fe1 C18 H18 125.6 . .
C15 C19 C18 107.8(5) . .
C15 C19 Fe1 69.9(3) . .
C18 C19 Fe1 70.1(3) . .
C15 C19 H19 126.1 . .
C18 C19 H19 126.1 . .
Fe1 C19 H19 125.5 . .
C24 O1 C25 116.0(3) . .
C27 O2 C26 116.0(3) . .
C31 O4 C30 118.4(4) . .
C36 O5 C37 117.4(3) . .
C39 O6 C38 112.4(3) . .
C41 O7 C40 112.3(3) . .
C43 O8 C42 117.4(4) . .
C43 C20 C21 118.4(6) . .
C43 C20 H20 120.8 . .
C21 C20 H20 120.8 . .
C22 C21 C20 120.4(6) . .
C22 C21 H21 119.8 . .
C20 C21 H21 119.8 . .
C21 C22 C23 121.9(6) . .
C21 C22 H22 119.0 . .
C23 C22 H22 119.0 . .
C22 C23 C24 120.1(6) . .
C22 C23 H23 119.9 . .
C24 C23 H23 119.9 . .
O1 C24 C43 114.9(4) . .
O1 C24 C23 125.3(5) . .
C43 C24 C23 119.7(5) . .
O1 C25 C26 108.4(3) . .
O1 C25 H25A 110.0 . .
C26 C25 H25A 110.0 . .
O1 C25 H25B 110.0 . .
C26 C25 H25B 110.0 . .
H25A C25 H25B 108.4 . .
O2 C26 C25 111.8(4) . .
O2 C26 H26A 109.3 . .
C25 C26 H26A 109.3 . .
O2 C26 H26B 109.3 . .
C25 C26 H26B 109.3 . .
H26A C26 H26B 107.9 . .
O4 C31 C32 126.1(4) . .
O4 C31 C36 115.2(4) . .
C32 C31 C36 118.6(5) . .
C33 C32 C31 119.7(5) . .
C33 C32 H32 120.1 . .
C31 C32 H32 120.1 . .
C34 C33 C32 120.9(5) . .
C34 C33 H33 119.5 . .
C32 C33 H33 119.5 . .
C33 C34 C35 120.5(5) . .
C33 C34 H34 119.7 . .
C35 C34 H34 119.7 . .
C34 C35 C36 120.2(5) . .
C34 C35 H35 119.9 . .
C36 C35 H35 119.9 . .
O5 C36 C35 124.9(4) . .
O5 C36 C31 115.2(4) . .
C35 C36 C31 119.9(4) . .
O5 C37 C38 107.0(3) . .
O5 C37 H37A 110.3 . .
C38 C37 H37A 110.3 . .
O5 C37 H37B 110.3 . .
C38 C37 H37B 110.3 . .
H37A C37 H37B 108.6 . .
O6 C38 C37 112.0(4) . .
O6 C38 H38A 109.2 . .
C37 C38 H38A 109.2 . .
O6 C38 H38B 109.2 . .
C37 C38 H38B 109.2 . .
H38A C38 H38B 107.9 . .
O6 C39 C40 109.1(3) . .
O6 C39 H39A 109.9 . .
C40 C39 H39A 109.9 . .
O6 C39 H39B 109.9 . .
C40 C39 H39B 109.9 . .
H39A C39 H39B 108.3 . .
O7 C40 C39 108.0(3) . .
O7 C40 H40A 110.1 . .
C39 C40 H40A 110.1 . .
O7 C40 H40B 110.1 . .
C39 C40 H40B 110.1 . .
H40A C40 H40B 108.4 . .
O7 C41 C42 108.6(4) . .
O7 C41 H41A 110.0 . .
C42 C41 H41A 110.0 . .
O7 C41 H41B 110.0 . .
C42 C41 H41B 110.0 . .
H41A C41 H41B 108.4 . .
O8 C42 C41 108.7(4) . .
O8 C42 H42A 109.9 . .
C41 C42 H42A 109.9 . .
O8 C42 H42B 109.9 . .
C41 C42 H42B 109.9 . .
H42A C42 H42B 108.3 . .
O8 C43 C24 116.5(4) . .
O8 C43 C20 124.1(5) . .
C24 C43 C20 119.4(5) . .
F5 P1 F3 179.4(2) . .
F5 P1 F4 92.7(2) . .
F3 P1 F4 87.1(2) . .
F5 P1 F6 88.9(2) . .
F3 P1 F6 91.2(2) . .
F4 P1 F6 178.1(2) . .
F5 P1 F2 90.7(2) . .
F3 P1 F2 89.9(2) . .
F4 P1 F2 90.58(17) . .
F6 P1 F2 90.30(18) . .
F5 P1 F1 88.7(2) . .
F3 P1 F1 90.7(2) . .
F4 P1 F1 89.34(17) . .
F6 P1 F1 89.79(17) . .
F2 P1 F1 179.4(2) . .
O2 C27 C28 116.9(4) . .
O2 C27 H27A 108.1 . .
C28 C27 H27A 108.1 . .
O2 C27 H27B 108.1 . .
C28 C27 H27B 108.1 . .
H27A C27 H27B 107.3 . .
C28 O3 C29 122.8(5) . .
O3 C28 C27 125.4(5) . .
O3 C28 H28A 106.0 . .
C27 C28 H28A 106.0 . .
O3 C28 H28B 106.0 . .
C27 C28 H28B 106.0 . .
H28A C28 H28B 106.3 . .
O3 C29 C30 109.6(5) . .
O3 C29 H29A 109.7 . .
C30 C29 H29A 109.7 . .
O3 C29 H29B 109.7 . .
C30 C29 H29B 109.7 . .
H29A C29 H29B 108.2 . .
O4 C30 C29 109.0(4) . .
O4 C30 H30A 109.9 . .
C29 C30 H30A 109.9 . .
O4 C30 H30B 109.9 . .
C29 C30 H30B 109.9 . .
H30A C30 H30B 108.3 . .

loop_
_geom_bond_atom_site_label_1
_geom_bond_atom_site_label_2
_geom_bond_distance
_geom_bond_site_symmetry_2
Fe1 C10 2.019(3) .
Fe1 C19 2.022(5) .
Fe1 C15 2.023(5) .
Fe1 C11 2.028(4) .
Fe1 C13 2.030(4) .
Fe1 C14 2.031(4) .
Fe1 C18 2.032(4) .
Fe1 C16 2.042(5) .
Fe1 C12 2.048(4) .
Fe1 C17 2.050(5) .
N1 C2 1.496(4) .
N1 C1 1.500(4) .
N1 H1A 0.8900 .
N1 H1B 0.8900 .
C1 C10 1.487(5) .
C1 H1C 0.9700 .
C1 H1D 0.9700 .
C2 C3 1.502(5) .
C2 H2A 0.9700 .
C2 H2B 0.9700 .
C3 C8 1.374(5) .
C3 C4 1.374(5) .
C4 C5 1.379(6) .
C4 H4 0.9300 .
C5 C6 1.375(6) .
C5 H5 0.9300 .
C6 C7 1.367(6) .
C6 C9 1.515(6) .
C7 C8 1.380(6) .
C7 H7 0.9300 .
C8 H8 0.9300 .
C9 H9A 0.9600 .
C9 H9B 0.9600 .
C9 H9C 0.9600 .
C10 C11 1.414(5) .
C10 C14 1.419(5) .
C11 C12 1.403(6) .
C11 H11 0.9300 .
C12 C13 1.382(7) .
C12 H12 0.9300 .
C13 C14 1.414(6) .
C13 H13 0.9300 .
C14 H14 0.9300 .
C15 C19 1.392(7) .
C15 C16 1.411(7) .
C15 H15 0.9300 .
C16 C17 1.387(7) .
C16 H16 0.9300 .
C17 C18 1.398(7) .
C17 H17 0.9300 .
C18 C19 1.405(7) .
C18 H18 0.9300 .
C19 H19 0.9300 .
O1 C24 1.369(5) .
O1 C25 1.453(5) .
O2 C27 1.373(5) .
O2 C26 1.418(5) .
O4 C31 1.374(5) .
O4 C30 1.434(5) .
O5 C36 1.369(5) .
O5 C37 1.430(5) .
O6 C39 1.419(5) .
O6 C38 1.425(5) .
O7 C41 1.414(5) .
O7 C40 1.415(5) .
O8 C43 1.369(5) .
O8 C42 1.431(5) .
C20 C43 1.406(6) .
C20 C21 1.412(8) .
C20 H20 0.9300 .
C21 C22 1.335(8) .
C21 H21 0.9300 .
C22 C23 1.354(8) .
C22 H22 0.9300 .
C23 C24 1.390(6) .
C23 H23 0.9300 .
C24 C43 1.388(6) .
C25 C26 1.480(6) .
C25 H25A 0.9700 .
C25 H25B 0.9700 .
C26 H26A 0.9700 .
C26 H26B 0.9700 .
C31 C32 1.397(6) .
C31 C36 1.399(6) .
C32 C33 1.378(7) .
C32 H32 0.9300 .
C33 C34 1.348(7) .
C33 H33 0.9300 .
C34 C35 1.374(6) .
C34 H34 0.9300 .
C35 C36 1.374(6) .
C35 H35 0.9300 .
C37 C38 1.492(5) .
C37 H37A 0.9700 .
C37 H37B 0.9700 .
C38 H38A 0.9700 .
C38 H38B 0.9700 .
C39 C40 1.486(6) .
C39 H39A 0.9700 .
C39 H39B 0.9700 .
C40 H40A 0.9700 .
C40 H40B 0.9700 .
C41 C42 1.485(6) .
C41 H41A 0.9700 .
C41 H41B 0.9700 .
C42 H42A 0.9700 .
C42 H42B 0.9700 .
P1 F5 1.554(3) .
P1 F3 1.564(4) .
P1 F4 1.566(3) .
P1 F6 1.572(3) .
P1 F2 1.578(3) .
P1 F1 1.584(3) .
C27 C28 1.400(7) .
C27 H27A 0.9700 .
C27 H27B 0.9700 .
O3 C28 1.221(6) .
O3 C29 1.408(6) .
C28 H28A 0.9700 .
C28 H28B 0.9700 .
C29 C30 1.461(7) .
C29 H29A 0.9700 .
C29 H29B 0.9700 .
C30 H30A 0.9700 .
C30 H30B 0.9700 .
